data_4002222
loop_
_publ_author_name
'Burton, A.'
'Accardi, R.J.'
'Lobo, R.F.'
'Deem, M.W.'
'Falcioni, M.'

_publ_section_title
;
 MCM-47: a highly crystalline silicate composed of hydrogen-bonded
 ferrierite layers
;
_journal_name_full 'Chemistry of Materials (1,1989-)'
_journal_page_first 2936
_journal_page_last 2942
_journal_volume 12
_journal_year 2000
_chemical_formula_sum 'C14 O38 Si18'
_chemical_name_systematic '(C14 N2 H30) (Si18 O36 (O H)2) (H2 O)2'
_space_group_IT_number 63
_symmetry_space_group_name_Hall '-C 2c 2'
_symmetry_space_group_name_H-M 'C m c m'
_cell_angle_alpha 90
_cell_angle_beta 90
_cell_angle_gamma 90
_cell_formula_units_Z 2
_cell_length_a 7.386
_cell_length_b 22.45399
_cell_length_c 14.018
_cell_volume 2324.818
_citation_journal_id_ASTM CMATEX
_cod_data_source_file Burton_CMATEX_2000_1050.cif
_cod_data_source_block C14O38Si18
_cod_database_code 4002222

loop_
_symmetry_equiv_pos_as_xyz
x,y,z
-x,-y,z+1/2
x,-y,-z
-x,y,-z+1/2
-x,-y,-z
x,y,-z-1/2
-x,y,z
x,-y,z-1/2
x+1/2,y+1/2,z
-x+1/2,-y+1/2,z+1/2
x+1/2,-y+1/2,-z
-x+1/2,y+1/2,-z+1/2
-x+1/2,-y+1/2,-z
x+1/2,y+1/2,-z-1/2
-x+1/2,y+1/2,z
x+1/2,-y+1/2,z-1/2

loop_
_atom_site_label
_atom_site_type_symbol
_atom_site_fract_x
_atom_site_fract_y
_atom_site_fract_z
_atom_site_occupancy
_atom_site_U_iso_or_equiv
C6 C 0.5279 0.0164 0.4225 0.25 0.0
O2 O-2 0 0.2466 0.25 1 0.0
C7 C 0.5264 -0.0084 0.4023 0.25 0.0
O8 O-2 0.5 0.4606 0.4514 1 0.0
Si2 Si+4 0.2971 0.1881 0.046 1 0.0
O5 O-2 0.5 0.1688 0.0267 1 0.0
O7 O-2 0 0.1324 0.6579 1 0.0
C4 C 0.5241 -0.0234 0.2937 0.25 0.0
O6 O-2 0.25 0.25 0 1 0.0
C5 C 0.5742 0.038 0.306 0.25 0.0
Si1 Si+4 0.2091 0.2322 0.25 1 0.0
O3 O-2 0.3189 0.291 0.25 1 0.0
Si3 Si+4 0 0.1126 0.5475 1 0.0
C1 C 0.7506 0.0352 0.2606 0.25 0.0
O1 O-2 0.2548 0.192 0.1604 1 0.0
C3 C 0.5629 -0.0892 0.2664 0.25 0.0
C2 C 0.6278 -0.0221 0.2648 0.25 0.0
Si4 Si+4 0 0.1739 0.75 1 0.0
O4 O-2 0.1822 0.1368 0.0001 1 0.0
